data_7206500
loop_
_publ_author_name
'Ren, Yi-Xia'
'Zheng, Xiang-Jun'
'Jin, Lin-Pei'

_publ_section_title
;
 Structural analyses and luminescent properties of a series of lead(ii)
 metal--organic frameworks based on 2-sulfoterephthalate
;
_journal_issue 19
_journal_name_full CrystEngComm
_journal_page_first 5915
_journal_paper_doi 10.1039/c1ce05303e
_journal_volume 13
_journal_year 2011
_chemical_formula_sum 'C18 H16 N2 O9 Pb S'
_chemical_formula_weight 643.58
_chemical_name_systematic
;

?

;
_space_group_IT_number 2
_symmetry_cell_setting triclinic
_symmetry_space_group_name_Hall '-P 1'
_symmetry_space_group_name_H-M 'P -1'
_atom_sites_solution_hydrogens geom
_atom_sites_solution_primary direct
_atom_sites_solution_secondary difmap
_audit_creation_method SHELXL-97
_cell_angle_alpha 80.397(3)
_cell_angle_beta 87.938(2)
_cell_angle_gamma 83.928(2)
_cell_formula_units_Z 2
_cell_length_a 7.3160(14)
_cell_length_b 10.8418(14)
_cell_length_c 12.355(3)
_cell_measurement_reflns_used 1420
_cell_measurement_temperature 296(2)
_cell_measurement_theta_max 0.00
_cell_measurement_theta_min 0.00
_cell_volume 960.7(3)
_computing_cell_refinement 'Bruker SMART'
_computing_data_collection 'Bruker SMART'
_computing_data_reduction 'Bruker SAINT'
_computing_molecular_graphics 'Bruker SHELXTL'
_computing_publication_material 'Bruker SHELXTL'
_computing_structure_refinement 'SHELXL-97 (Sheldrick, 1997)'
_computing_structure_solution 'SHELXS-97 (Sheldrick, 1990)'
_diffrn_ambient_temperature 296(2)
_diffrn_measured_fraction_theta_full 0.990
_diffrn_measured_fraction_theta_max 0.990
_diffrn_measurement_device_type 'CCD area detector'
_diffrn_measurement_method 'phi and omega scans'
_diffrn_radiation_monochromator graphite
_diffrn_radiation_source 'fine-focus sealed tube'
_diffrn_radiation_type MoK\a
_diffrn_radiation_wavelength 0.71073
_diffrn_reflns_av_R_equivalents 0.0328
_diffrn_reflns_av_sigmaI/netI 0.0666
_diffrn_reflns_limit_h_max 8
_diffrn_reflns_limit_h_min -8
_diffrn_reflns_limit_k_max 6
_diffrn_reflns_limit_k_min -13
_diffrn_reflns_limit_l_max 14
_diffrn_reflns_limit_l_min -14
_diffrn_reflns_number 4902
_diffrn_reflns_theta_full 25.25
_diffrn_reflns_theta_max 25.25
_diffrn_reflns_theta_min 1.91
_exptl_absorpt_coefficient_mu 8.948
_exptl_absorpt_correction_T_max 0.4131
_exptl_absorpt_correction_T_min 0.2958
_exptl_absorpt_correction_type multi-scan
_exptl_absorpt_process_details SADABS
_exptl_crystal_density_diffrn 2.225
_exptl_crystal_density_method 'not measured'
_exptl_crystal_F_000 616
_exptl_crystal_size_max 0.18
_exptl_crystal_size_mid 0.13
_exptl_crystal_size_min 0.12
_refine_diff_density_max 0.859
_refine_diff_density_min -1.125
_refine_diff_density_rms 0.183
_refine_ls_extinction_method none
_refine_ls_goodness_of_fit_ref 1.040
_refine_ls_hydrogen_treatment mixed
_refine_ls_matrix_type full
_refine_ls_number_parameters 288
_refine_ls_number_reflns 3446
_refine_ls_number_restraints 6
_refine_ls_restrained_S_all 1.039
_refine_ls_R_factor_all 0.0455
_refine_ls_R_factor_gt 0.0375
_refine_ls_shift/su_max 0.001
_refine_ls_shift/su_mean 0.000
_refine_ls_structure_factor_coef Fsqd
_refine_ls_weighting_details 'calc w=1/[\s^2^(Fo^2^)+(0.0187P)^2^+2.9706P] where P=(Fo^2^+2Fc^2^)/3'
_refine_ls_weighting_scheme calc
_refine_ls_wR_factor_gt 0.0774
_refine_ls_wR_factor_ref 0.0819
_reflns_number_gt 3012
_reflns_number_total 3446
_reflns_threshold_expression >2sigma(I)
_cod_data_source_file c1ce05303e.txt
_cod_data_source_block 1
_cod_depositor_comments
;
The following automatic conversions were performed:

'_symmetry_cell_setting' value 'Triclinic' changed to 'triclinic'
according to /home/saulius/struct/CIF-dictionaries/cif_core.dic
dictionary named 'cif_core.dic' version 2.4.1 from
2010-06-29.

'_exptl_absorpt_correction_type' value 'Multi-scan'
changed to 'multi-scan' according to
/home/saulius/struct/CIF-dictionaries/cif_core.dic dictionary named
'cif_core.dic' version 2.4.1 from 2010-06-29.

Automatic conversion script
Id: cif_fix_values 1715 2011-07-08 13:25:40Z adriana 
;
_cod_original_sg_symbol_H-M P-1
_cod_database_code 7206500

loop_
_symmetry_equiv_pos_as_xyz
'x, y, z'
'-x, -y, -z'

loop_
_atom_site_label
_atom_site_type_symbol
_atom_site_fract_x
_atom_site_fract_y
_atom_site_fract_z
_atom_site_U_iso_or_equiv
_atom_site_adp_type
_atom_site_occupancy
_atom_site_symmetry_multiplicity
_atom_site_calc_flag
_atom_site_refinement_flags
Pb1 Pb 0.69934(4) 0.72859(3) 0.20974(2) 0.02404(11) Uani 1 1 d .
S1 S 0.1970(2) 0.84478(19) 0.20228(15) 0.0243(4) Uani 1 1 d .
O1 O 0.4890(7) 0.5808(5) 0.3080(5) 0.0405(15) Uani 1 1 d .
O2 O 0.2328(7) 0.5285(5) 0.3983(5) 0.0368(14) Uani 1 1 d .
O3 O 0.1087(8) 0.9690(5) 0.1630(4) 0.0400(15) Uani 1 1 d .
O4 O 0.3712(7) 0.8206(7) 0.1458(4) 0.0458(17) Uani 1 1 d .
O5 O 0.0794(7) 0.7452(5) 0.2017(5) 0.0357(14) Uani 1 1 d .
O6 O 0.2826(9) 1.0682(6) 0.6413(5) 0.0493(17) Uani 1 1 d .
O7 O 0.1683(9) 1.1664(6) 0.4802(5) 0.0406(15) Uani 1 1 d .
H7 H 0.1389 1.2232 0.5157 0.061 Uiso 1 1 calc R
O8 O 0.7593(9) 0.9617(7) 0.0835(6) 0.064(2) Uani 1 1 d D
H8A H 0.8702(15) 0.9613(7) 0.0961(6) 0.096 Uiso 1 1 d RD
H8B H 0.7262(10) 1.0156(9) 0.0266(9) 0.096 Uiso 1 1 d RD
O9 O 0.8749(7) 0.6324(5) 0.4224(5) 0.0335(13) Uani 1 1 d D
H9A H 0.985(5) 0.603(7) 0.407(7) 0.050 Uiso 1 1 d D
H9B H 0.830(9) 0.578(6) 0.471(6) 0.050 Uiso 1 1 d D
N1 N 0.8109(8) 0.5102(6) 0.1684(5) 0.0275(15) Uani 1 1 d .
N2 N 0.6615(8) 0.6968(7) 0.0138(5) 0.0285(15) Uani 1 1 d .
C1 C 0.8787(12) 0.4205(8) 0.2470(7) 0.038(2) Uani 1 1 d .
H1 H 0.8947 0.4409 0.3160 0.046 Uiso 1 1 calc R
C2 C 0.9263(12) 0.2994(8) 0.2315(8) 0.043(2) Uani 1 1 d .
H2 H 0.9733 0.2391 0.2889 0.052 Uiso 1 1 calc R
C3 C 0.9040(11) 0.2677(8) 0.1302(8) 0.041(2) Uani 1 1 d .
H3 H 0.9370 0.1860 0.1179 0.050 Uiso 1 1 calc R
C4 C 0.8316(12) 0.3591(9) 0.0467(7) 0.040(2) Uani 1 1 d .
H4 H 0.8135 0.3396 -0.0224 0.048 Uiso 1 1 calc R
C5 C 0.7865(10) 0.4807(8) 0.0680(6) 0.0293(18) Uani 1 1 d .
C6 C 0.7080(10) 0.5824(8) -0.0167(6) 0.0265(17) Uani 1 1 d .
C7 C 0.6847(11) 0.5685(9) -0.1256(7) 0.037(2) Uani 1 1 d .
H7A H 0.7146 0.4904 -0.1470 0.044 Uiso 1 1 calc R
C8 C 0.6176(12) 0.6696(10) -0.2017(7) 0.044(2) Uani 1 1 d .
H8 H 0.6042 0.6601 -0.2743 0.053 Uiso 1 1 calc R
C9 C 0.5705(11) 0.7845(9) -0.1699(7) 0.038(2) Uani 1 1 d .
H9 H 0.5242 0.8537 -0.2198 0.046 Uiso 1 1 calc R
C10 C 0.5945(11) 0.7939(8) -0.0600(6) 0.0319(19) Uani 1 1 d .
H10 H 0.5624 0.8710 -0.0373 0.038 Uiso 1 1 calc R
C11 C 0.3484(9) 0.6046(7) 0.3663(6) 0.0230(16) Uani 1 1 d .
C12 C 0.3231(10) 0.7280(8) 0.4073(6) 0.0285(18) Uani 1 1 d .
C13 C 0.2522(9) 0.8419(7) 0.3417(6) 0.0232(16) Uani 1 1 d .
C14 C 0.2247(9) 0.9528(7) 0.3855(6) 0.0241(17) Uani 1 1 d .
H14 H 0.1761 1.0270 0.3427 0.029 Uiso 1 1 calc R
C15 C 0.2708(10) 0.9515(8) 0.4946(6) 0.0261(17) Uani 1 1 d .
C16 C 0.2418(10) 1.0651(8) 0.5468(7) 0.0300(19) Uani 1 1 d .
C17 C 0.3401(11) 0.8396(8) 0.5577(7) 0.034(2) Uani 1 1 d .
H17 H 0.3688 0.8393 0.6305 0.041 Uiso 1 1 calc R
C18 C 0.3677(11) 0.7295(8) 0.5163(6) 0.034(2) Uani 1 1 d .
H18 H 0.4158 0.6560 0.5604 0.041 Uiso 1 1 calc R

loop_
_atom_site_aniso_label
_atom_site_aniso_U_11
_atom_site_aniso_U_22
_atom_site_aniso_U_33
_atom_site_aniso_U_23
_atom_site_aniso_U_13
_atom_site_aniso_U_12
Pb1 0.02360(16) 0.02444(17) 0.02505(16) -0.00725(12) 0.00116(10) -0.00238(12)
S1 0.0220(9) 0.0288(11) 0.0218(9) -0.0046(8) -0.0014(7) 0.0005(8)
O1 0.034(3) 0.030(3) 0.058(4) -0.011(3) 0.015(3) -0.007(3)
O2 0.033(3) 0.029(3) 0.048(4) -0.006(3) 0.013(3) -0.010(3)
O3 0.053(4) 0.033(3) 0.033(3) -0.001(3) -0.019(3) -0.002(3)
O4 0.028(3) 0.080(5) 0.027(3) -0.012(3) 0.003(2) 0.006(3)
O5 0.033(3) 0.038(3) 0.040(3) -0.013(3) -0.007(2) -0.008(3)
O6 0.066(4) 0.051(4) 0.032(3) -0.014(3) -0.009(3) 0.003(4)
O7 0.057(4) 0.027(3) 0.039(3) -0.013(3) -0.006(3) 0.008(3)
O8 0.050(4) 0.060(5) 0.075(5) 0.018(4) -0.028(4) -0.013(4)
O9 0.034(3) 0.032(3) 0.035(3) -0.004(3) 0.004(2) -0.004(3)
N1 0.027(3) 0.025(4) 0.030(4) -0.008(3) 0.004(3) 0.001(3)
N2 0.032(3) 0.040(4) 0.013(3) -0.004(3) -0.001(3) 0.004(3)
C1 0.044(5) 0.037(5) 0.031(5) -0.002(4) -0.001(4) -0.002(4)
C2 0.049(6) 0.023(5) 0.051(6) 0.008(4) 0.005(4) 0.002(4)
C3 0.028(4) 0.028(5) 0.067(7) -0.012(5) 0.012(4) 0.001(4)
C4 0.042(5) 0.040(5) 0.043(5) -0.018(4) -0.005(4) -0.005(4)
C5 0.024(4) 0.035(5) 0.032(4) -0.013(4) 0.012(3) -0.009(4)
C6 0.018(4) 0.031(5) 0.034(4) -0.013(4) 0.007(3) -0.010(3)
C7 0.044(5) 0.037(5) 0.032(5) -0.017(4) -0.003(4) 0.005(4)
C8 0.045(5) 0.065(7) 0.025(4) -0.009(5) -0.009(4) -0.008(5)
C9 0.039(5) 0.047(6) 0.029(4) -0.007(4) -0.007(4) -0.002(4)
C10 0.040(5) 0.034(5) 0.022(4) -0.009(4) 0.006(3) -0.003(4)
C11 0.020(4) 0.022(4) 0.026(4) -0.001(3) 0.001(3) -0.002(3)
C12 0.025(4) 0.032(5) 0.027(4) -0.007(4) 0.005(3) 0.003(4)
C13 0.020(4) 0.027(4) 0.022(4) -0.002(3) 0.000(3) -0.004(3)
C14 0.021(4) 0.023(4) 0.029(4) -0.010(3) 0.002(3) 0.003(3)
C15 0.021(4) 0.032(5) 0.026(4) -0.012(4) 0.002(3) 0.001(3)
C16 0.022(4) 0.037(5) 0.034(5) -0.015(4) 0.003(3) -0.003(4)
C17 0.040(5) 0.027(5) 0.031(4) 0.002(4) -0.004(4) 0.005(4)
C18 0.040(5) 0.041(5) 0.019(4) -0.007(4) -0.006(3) 0.008(4)

loop_
_atom_type_symbol
_atom_type_description
_atom_type_scat_dispersion_real
_atom_type_scat_dispersion_imag
_atom_type_scat_source
C C 0.0033 0.0016 'International Tables Vol C Tables 4.2.6.8 and 6.1.1.4'
H H 0.0000 0.0000 'International Tables Vol C Tables 4.2.6.8 and 6.1.1.4'
O O 0.0106 0.0060 'International Tables Vol C Tables 4.2.6.8 and 6.1.1.4'
N N 0.0061 0.0033 'International Tables Vol C Tables 4.2.6.8 and 6.1.1.4'
S S 0.1246 0.1234 'International Tables Vol C Tables 4.2.6.8 and 6.1.1.4'
Pb Pb -3.3944 10.1111 'International Tables Vol C Tables 4.2.6.8 and 6.1.1.4'

loop_
_geom_angle_atom_site_label_1
_geom_angle_atom_site_label_2
_geom_angle_atom_site_label_3
_geom_angle
O1 Pb1 N2 100.6(2)
O1 Pb1 N1 72.64(19)
N2 Pb1 N1 64.4(2)
O1 Pb1 O4 74.4(2)
N2 Pb1 O4 70.89(18)
N1 Pb1 O4 116.8(2)
O3 S1 O5 113.7(3)
O3 S1 O4 111.8(4)
O5 S1 O4 111.8(4)
O3 S1 C13 106.7(3)
O5 S1 C13 106.5(3)
O4 S1 C13 105.7(3)
C11 O1 Pb1 128.5(5)
S1 O4 Pb1 134.1(3)
C16 O7 H7 109.5
H8A O8 H8B 111.7
H9A O9 H9B 108(3)
C1 N1 C5 118.7(7)
C1 N1 Pb1 120.7(5)
C5 N1 Pb1 120.4(5)
C10 N2 C6 120.0(7)
C10 N2 Pb1 119.2(5)
C6 N2 Pb1 120.8(5)
N1 C1 C2 123.0(9)
N1 C1 H1 118.5
C2 C1 H1 118.5
C1 C2 C3 119.2(8)
C1 C2 H2 120.4
C3 C2 H2 120.4
C2 C3 C4 119.1(8)
C2 C3 H3 120.5
C4 C3 H3 120.5
C3 C4 C5 118.7(8)
C3 C4 H4 120.7
C5 C4 H4 120.7
N1 C5 C4 121.3(8)
N1 C5 C6 117.1(7)
C4 C5 C6 121.6(8)
N2 C6 C7 119.2(7)
N2 C6 C5 117.0(7)
C7 C6 C5 123.7(7)
C8 C7 C6 120.5(8)
C8 C7 H7A 119.8
C6 C7 H7A 119.8
C9 C8 C7 119.9(8)
C9 C8 H8 120.1
C7 C8 H8 120.1
C8 C9 C10 117.7(8)
C8 C9 H9 121.1
C10 C9 H9 121.1
N2 C10 C9 122.8(8)
N2 C10 H10 118.6
C9 C10 H10 118.6
O2 C11 O1 124.2(7)
O2 C11 C12 116.9(6)
O1 C11 C12 118.7(7)
C18 C12 C13 118.9(7)
C18 C12 C11 118.1(7)
C13 C12 C11 123.0(7)
C14 C13 C12 120.5(7)
C14 C13 S1 119.1(6)
C12 C13 S1 120.4(6)
C13 C14 C15 119.4(7)
C13 C14 H14 120.3
C15 C14 H14 120.3
C17 C15 C14 119.5(7)
C17 C15 C16 118.3(7)
C14 C15 C16 122.2(7)
O6 C16 O7 122.5(8)
O6 C16 C15 124.1(8)
O7 C16 C15 113.5(7)
C18 C17 C15 122.0(8)
C18 C17 H17 119.0
C15 C17 H17 119.0
C17 C18 C12 119.7(8)
C17 C18 H18 120.2
C12 C18 H18 120.2

loop_
_geom_bond_atom_site_label_1
_geom_bond_atom_site_label_2
_geom_bond_distance
Pb1 O1 2.479(6)
Pb1 N2 2.530(6)
Pb1 N1 2.549(6)
Pb1 O4 2.598(5)
S1 O3 1.445(6)
S1 O5 1.451(6)
S1 O4 1.451(5)
S1 C13 1.777(7)
O1 C11 1.263(8)
O2 C11 1.252(9)
O6 C16 1.222(9)
O7 C16 1.333(10)
O7 H7 0.8200
O8 H8A 0.8315
O8 H8B 0.8598
O9 H9A 0.86(2)
O9 H9B 0.85(2)
N1 C1 1.324(10)
N1 C5 1.354(10)
N2 C10 1.335(10)
N2 C6 1.362(10)
C1 C2 1.365(12)
C1 H1 0.9300
C2 C3 1.371(13)
C2 H2 0.9300
C3 C4 1.383(12)
C3 H3 0.9300
C4 C5 1.391(12)
C4 H4 0.9300
C5 C6 1.472(11)
C6 C7 1.397(11)
C7 C8 1.379(12)
C7 H7A 0.9300
C8 C9 1.374(13)
C8 H8 0.9300
C9 C10 1.397(11)
C9 H9 0.9300
C10 H10 0.9300
C11 C12 1.499(11)
C12 C18 1.400(10)
C12 C13 1.419(11)
C13 C14 1.392(11)
C14 C15 1.398(10)
C14 H14 0.9300
C15 C17 1.386(11)
C15 C16 1.476(11)
C17 C18 1.369(12)
C17 H17 0.9300
C18 H18 0.9300
